data_4107830
loop_
_publ_author_name
'Birgit Esser'
'Frank Rominger'
'Rolf Gleiter'

_publ_contact_author_address
;
        Organisch-Chemisches Institut
        Universit\"at Heidelberg
        Im Neuenheimer Feld 270
        D-69120 Heidelberg
        Germany
;
_publ_contact_author_email rolf.gleiter@oci.uni-heidelberg.de
_publ_contact_author_fax '049 6221 54- 4205'
_publ_contact_author_name 'Gleiter, Rolf'
_publ_contact_author_phone '049 6221 54- 8400'
_publ_section_title
;
 Synthesis of [6.8]3Cyclacene: Conjugated Belt and Model for an Unusual
 Type of Carbon Nanotube
;
_journal_name_full 'Journal of the American Chemical Society'
_journal_page_first 6716
_journal_page_last 6717
_journal_paper_doi 10.1021/ja801918n
_journal_volume 130
_journal_year 2008
_chemical_formula_sum 'C30 H30'
_chemical_formula_weight 390.54
_chemical_name_common 8b_in_paper
_chemical_name_systematic
;
 ?
;
_space_group_IT_number 2
_symmetry_cell_setting triclinic
_symmetry_space_group_name_Hall '-P 1'
_symmetry_space_group_name_H-M 'P -1'
_atom_sites_solution_hydrogens geom
_atom_sites_solution_primary direct
_atom_sites_solution_secondary difmap
_audit_creation_method SHELXL-97
_cell_angle_alpha 64.2090(10)
_cell_angle_beta 78.1200(10)
_cell_angle_gamma 76.9220(10)
_cell_formula_units_Z 2
_cell_length_a 7.7720(5)
_cell_length_b 12.2598(7)
_cell_length_c 13.3098(8)
_cell_measurement_temperature 200(2)
_cell_volume 1103.88(12)
_computing_cell_refinement 'Bruker SMART'
_computing_data_collection 'Bruker SMART'
_computing_data_reduction 'Bruker SHELXTL'
_computing_molecular_graphics 'Bruker SHELXTL'
_computing_publication_material 'Bruker SHELXTL'
_computing_structure_refinement 'SHELXL-97 (Sheldrick, 1997)'
_computing_structure_solution 'SHELXS-97 (Sheldrick, 1990)'
_diffrn_ambient_temperature 200(2)
_diffrn_measured_fraction_theta_full 0.993
_diffrn_measured_fraction_theta_max 0.993
_diffrn_measurement_device_type 'CCD area detector'
_diffrn_measurement_method 'phi and omega scans'
_diffrn_radiation_monochromator graphite
_diffrn_radiation_source 'fine-focus sealed tube'
_diffrn_radiation_type MoK\a
_diffrn_radiation_wavelength 0.71073
_diffrn_reflns_av_R_equivalents 0.0335
_diffrn_reflns_av_sigmaI/netI 0.0519
_diffrn_reflns_limit_h_max 10
_diffrn_reflns_limit_h_min -10
_diffrn_reflns_limit_k_max 15
_diffrn_reflns_limit_k_min -15
_diffrn_reflns_limit_l_max 17
_diffrn_reflns_limit_l_min -17
_diffrn_reflns_number 11514
_diffrn_reflns_theta_full 27.52
_diffrn_reflns_theta_max 27.52
_diffrn_reflns_theta_min 1.71
_exptl_absorpt_coefficient_mu 0.066
_exptl_absorpt_correction_T_max 0.9934
_exptl_absorpt_correction_T_min 0.9805
_exptl_absorpt_correction_type multi-scan
_exptl_absorpt_process_details 'Blessing, Acta Cryst. (1995) A51 33-38.'
_exptl_crystal_colour colorless
_exptl_crystal_density_diffrn 1.175
_exptl_crystal_description polyhedron
_exptl_crystal_F_000 420
_exptl_crystal_size_max 0.30
_exptl_crystal_size_mid 0.22
_exptl_crystal_size_min 0.10
_refine_diff_density_max 0.148
_refine_diff_density_min -0.182
_refine_diff_density_rms 0.037
_refine_ls_extinction_method none
_refine_ls_goodness_of_fit_ref 1.025
_refine_ls_hydrogen_treatment mixed
_refine_ls_matrix_type full
_refine_ls_number_parameters 307
_refine_ls_number_reflns 5039
_refine_ls_number_restraints 0
_refine_ls_restrained_S_all 1.025
_refine_ls_R_factor_all 0.0834
_refine_ls_R_factor_gt 0.0448
_refine_ls_shift/su_max 0.000
_refine_ls_shift/su_mean 0.000
_refine_ls_structure_factor_coef Fsqd
_refine_ls_weighting_details 'calc w=1/[\s^2^(Fo^2^)+(0.0531P)^2^+0.0551P] where P=(Fo^2^+2Fc^2^)/3'
_refine_ls_weighting_scheme calc
_refine_ls_wR_factor_gt 0.0989
_refine_ls_wR_factor_ref 0.1131
_reflns_number_gt 3273
_reflns_number_total 5039
_reflns_threshold_expression >2sigma(I)
_cod_data_source_file ja801918n-file003_4.cif
_cod_data_source_block be12
_cod_database_code 4107830

loop_
_symmetry_equiv_pos_as_xyz
'x, y, z'
'-x, -y, -z'

loop_
_atom_site_label
_atom_site_type_symbol
_atom_site_fract_x
_atom_site_fract_y
_atom_site_fract_z
_atom_site_U_iso_or_equiv
_atom_site_adp_type
_atom_site_occupancy
_atom_site_symmetry_multiplicity
_atom_site_calc_flag
_atom_site_refinement_flags
C1 C 0.3241(2) 0.20202(13) 0.23390(13) 0.0385(4) Uani 1 1 d .
H1 H 0.394(2) 0.1626(14) 0.1833(13) 0.047(4) Uiso 1 1 d .
C2 C 0.2327(2) 0.13375(13) 0.32818(13) 0.0364(4) Uani 1 1 d .
H2 H 0.243(2) 0.0449(14) 0.3489(12) 0.047(4) Uiso 1 1 d .
C3 C -0.18460(17) 0.48327(12) 0.33429(12) 0.0290(3) Uani 1 1 d .
H3 H -0.1953(17) 0.4813(12) 0.2645(11) 0.030(4) Uiso 1 1 d .
C4 C -0.20230(17) 0.59637(13) 0.32967(12) 0.0299(3) Uani 1 1 d .
H4 H -0.1957(18) 0.6083(12) 0.3965(12) 0.032(4) Uiso 1 1 d .
C5 C 0.0621(2) 0.72850(13) -0.06528(12) 0.0360(4) Uani 1 1 d .
H5 H 0.0351(19) 0.7792(13) -0.1441(13) 0.039(4) Uiso 1 1 d .
C6 C 0.1955(2) 0.63449(13) -0.05205(12) 0.0361(4) Uani 1 1 d .
H6 H 0.247(2) 0.6228(13) -0.1198(13) 0.043(4) Uiso 1 1 d .
C11 C 0.27537(18) 0.54719(12) 0.05213(11) 0.0307(3) Uani 1 1 d .
C12 C 0.27363(18) 0.42116(12) 0.09160(12) 0.0326(3) Uani 1 1 d .
H12 H 0.2290 0.3926 0.0476 0.039 Uiso 1 1 calc R
C13 C 0.33486(18) 0.33561(12) 0.19302(12) 0.0327(3) Uani 1 1 d .
C14 C 0.40933(18) 0.37760(13) 0.25492(12) 0.0338(3) Uani 1 1 d .
C15 C 0.42169(18) 0.50187(13) 0.21070(12) 0.0324(3) Uani 1 1 d .
H15 H 0.4780 0.5293 0.2505 0.039 Uiso 1 1 calc R
C16 C 0.35647(17) 0.58778(12) 0.11195(11) 0.0308(3) Uani 1 1 d .
C17 C 0.4789(2) 0.29373(15) 0.36526(14) 0.0501(4) Uani 1 1 d .
H17A H 0.5507 0.3365 0.3846 0.075 Uiso 0.754(18) 1 calc PR
H17B H 0.5526 0.2203 0.3588 0.075 Uiso 0.754(18) 1 calc PR
H17C H 0.3787 0.2699 0.4243 0.075 Uiso 0.754(18) 1 calc PR
H17D H 0.4373 0.2146 0.3938 0.075 Uiso 0.246(18) 1 calc PR
H17E H 0.4354 0.3308 0.4196 0.075 Uiso 0.246(18) 1 calc PR
H17F H 0.6093 0.2812 0.3541 0.075 Uiso 0.246(18) 1 calc PR
C18 C 0.3764(2) 0.72038(13) 0.07171(13) 0.0404(4) Uani 1 1 d .
H18A H 0.4708 0.7257 0.1074 0.061 Uiso 0.805(16) 1 calc PR
H18B H 0.2640 0.7660 0.0917 0.061 Uiso 0.805(16) 1 calc PR
H18C H 0.4073 0.7555 -0.0101 0.061 Uiso 0.805(16) 1 calc PR
H18D H 0.2906 0.7725 0.0186 0.061 Uiso 0.195(16) 1 calc PR
H18E H 0.4974 0.7322 0.0342 0.061 Uiso 0.195(16) 1 calc PR
H18F H 0.3541 0.7427 0.1361 0.061 Uiso 0.195(16) 1 calc PR
C21 C 0.10846(18) 0.18420(12) 0.40353(12) 0.0309(3) Uani 1 1 d .
C22 C -0.00281(17) 0.29337(12) 0.35349(11) 0.0297(3) Uani 1 1 d .
H22 H -0.0085 0.3234 0.2751 0.036 Uiso 1 1 calc R
C23 C -0.10676(17) 0.36160(12) 0.41104(11) 0.0281(3) Uani 1 1 d .
C24 C -0.10835(18) 0.31332(13) 0.52817(11) 0.0315(3) Uani 1 1 d .
C25 C -0.00779(19) 0.19854(13) 0.57972(12) 0.0357(3) Uani 1 1 d .
H25 H -0.0139 0.1631 0.6594 0.043 Uiso 1 1 calc R
C26 C 0.10143(18) 0.13280(12) 0.52087(12) 0.0339(3) Uani 1 1 d .
C27 C -0.2149(2) 0.38229(14) 0.59647(12) 0.0439(4) Uani 1 1 d .
H27A H -0.2242 0.3268 0.6764 0.066 Uiso 0.924(17) 1 calc PR
H27B H -0.3343 0.4147 0.5731 0.066 Uiso 0.924(17) 1 calc PR
H27C H -0.1555 0.4503 0.5843 0.066 Uiso 0.924(17) 1 calc PR
H27D H -0.2518 0.4677 0.5462 0.066 Uiso 0.076(17) 1 calc PR
H27E H -0.1417 0.3798 0.6494 0.066 Uiso 0.076(17) 1 calc PR
H27F H -0.3205 0.3442 0.6382 0.066 Uiso 0.076(17) 1 calc PR
C28 C 0.2123(2) 0.01108(13) 0.58199(13) 0.0446(4) Uani 1 1 d .
H28A H 0.1857 -0.0120 0.6632 0.067 Uiso 0.903(16) 1 calc PR
H28B H 0.3389 0.0180 0.5586 0.067 Uiso 0.903(16) 1 calc PR
H28C H 0.1843 -0.0518 0.5638 0.067 Uiso 0.903(16) 1 calc PR
H28D H 0.2869 -0.0185 0.5272 0.067 Uiso 0.097(16) 1 calc PR
H28E H 0.1337 -0.0485 0.6318 0.067 Uiso 0.097(16) 1 calc PR
H28F H 0.2883 0.0213 0.6267 0.067 Uiso 0.097(16) 1 calc PR
C31 C -0.19703(18) 0.70011(12) 0.21743(11) 0.0301(3) Uani 1 1 d .
C32 C -0.08262(18) 0.67741(12) 0.13106(11) 0.0327(3) Uani 1 1 d .
H32 H -0.0173 0.5972 0.1483 0.039 Uiso 1 1 calc R
C33 C -0.05749(19) 0.76422(12) 0.02118(11) 0.0324(3) Uani 1 1 d .
C34 C -0.1545(2) 0.88282(13) -0.00356(12) 0.0346(3) Uani 1 1 d .
C35 C -0.2690(2) 0.90593(13) 0.08309(12) 0.0368(4) Uani 1 1 d .
H35 H -0.3342 0.9861 0.0660 0.044 Uiso 1 1 calc R
C36 C -0.29313(18) 0.81863(12) 0.19288(12) 0.0323(3) Uani 1 1 d .
C37 C -0.1326(2) 0.98496(14) -0.11897(13) 0.0483(4) Uani 1 1 d .
H37A H -0.2253 1.0554 -0.1232 0.072 Uiso 0.799(18) 1 calc PR
H37B H -0.1431 0.9566 -0.1755 0.072 Uiso 0.799(18) 1 calc PR
H37C H -0.0152 1.0093 -0.1332 0.072 Uiso 0.799(18) 1 calc PR
H37D H -0.0304 0.9588 -0.1648 0.072 Uiso 0.201(18) 1 calc PR
H37E H -0.1127 1.0576 -0.1124 0.072 Uiso 0.201(18) 1 calc PR
H37F H -0.2405 1.0049 -0.1548 0.072 Uiso 0.201(18) 1 calc PR
C38 C -0.4220(2) 0.84908(14) 0.28153(13) 0.0453(4) Uani 1 1 d .
H38A H -0.4612 0.9379 0.2529 0.068 Uiso 0.836(17) 1 calc PR
H38B H -0.3635 0.8218 0.3489 0.068 Uiso 0.836(17) 1 calc PR
H38C H -0.5254 0.8073 0.3005 0.068 Uiso 0.836(17) 1 calc PR
H38D H -0.4389 0.7735 0.3486 0.068 Uiso 0.164(17) 1 calc PR
H38E H -0.5365 0.8896 0.2527 0.068 Uiso 0.164(17) 1 calc PR
H38F H -0.3747 0.9040 0.3010 0.068 Uiso 0.164(17) 1 calc PR

loop_
_atom_site_aniso_label
_atom_site_aniso_U_11
_atom_site_aniso_U_22
_atom_site_aniso_U_33
_atom_site_aniso_U_23
_atom_site_aniso_U_13
_atom_site_aniso_U_12
C1 0.0393(9) 0.0287(8) 0.0460(9) -0.0188(7) -0.0006(7) 0.0011(7)
C2 0.0395(9) 0.0253(8) 0.0441(9) -0.0154(7) -0.0058(7) -0.0010(6)
C3 0.0239(7) 0.0322(8) 0.0273(7) -0.0099(6) -0.0032(6) -0.0022(6)
C4 0.0250(7) 0.0328(8) 0.0287(8) -0.0114(7) -0.0031(6) -0.0004(6)
C5 0.0426(9) 0.0347(8) 0.0267(8) -0.0074(7) -0.0033(7) -0.0095(7)
C6 0.0408(9) 0.0372(9) 0.0294(8) -0.0140(7) 0.0029(7) -0.0102(7)
C11 0.0273(7) 0.0312(8) 0.0318(8) -0.0150(6) 0.0043(6) -0.0034(6)
C12 0.0307(8) 0.0351(8) 0.0352(8) -0.0199(7) 0.0032(6) -0.0063(6)
C13 0.0266(7) 0.0297(7) 0.0397(8) -0.0170(7) 0.0032(6) -0.0012(6)
C14 0.0236(7) 0.0334(8) 0.0396(8) -0.0140(7) -0.0022(6) 0.0010(6)
C15 0.0246(7) 0.0350(8) 0.0409(8) -0.0204(7) -0.0015(6) -0.0030(6)
C16 0.0268(7) 0.0289(7) 0.0362(8) -0.0166(7) 0.0033(6) -0.0029(6)
C17 0.0471(10) 0.0402(9) 0.0570(11) -0.0096(8) -0.0199(8) -0.0045(8)
C18 0.0443(9) 0.0339(8) 0.0429(9) -0.0161(7) -0.0019(7) -0.0085(7)
C21 0.0293(7) 0.0236(7) 0.0394(8) -0.0117(6) -0.0032(6) -0.0070(6)
C22 0.0291(8) 0.0286(7) 0.0313(7) -0.0106(6) -0.0047(6) -0.0065(6)
C23 0.0225(7) 0.0276(7) 0.0320(7) -0.0100(6) -0.0031(6) -0.0044(6)
C24 0.0289(7) 0.0308(7) 0.0297(8) -0.0086(6) -0.0004(6) -0.0058(6)
C25 0.0362(8) 0.0335(8) 0.0292(8) -0.0044(7) -0.0037(6) -0.0072(6)
C26 0.0317(8) 0.0252(7) 0.0400(8) -0.0077(7) -0.0054(6) -0.0065(6)
C27 0.0456(9) 0.0440(9) 0.0316(8) -0.0121(7) 0.0006(7) 0.0012(7)
C28 0.0454(9) 0.0308(8) 0.0488(10) -0.0080(7) -0.0118(7) -0.0010(7)
C31 0.0276(7) 0.0299(8) 0.0319(8) -0.0111(6) -0.0061(6) -0.0037(6)
C32 0.0312(8) 0.0270(7) 0.0336(8) -0.0084(6) -0.0050(6) 0.0000(6)
C33 0.0348(8) 0.0303(8) 0.0312(8) -0.0100(7) -0.0065(6) -0.0062(6)
C34 0.0434(9) 0.0270(7) 0.0333(8) -0.0081(6) -0.0124(7) -0.0074(6)
C35 0.0450(9) 0.0251(7) 0.0410(9) -0.0124(7) -0.0150(7) -0.0002(6)
C36 0.0332(8) 0.0285(7) 0.0378(8) -0.0151(7) -0.0095(6) -0.0019(6)
C37 0.0732(12) 0.0309(8) 0.0386(9) -0.0088(7) -0.0139(8) -0.0089(8)
C38 0.0493(10) 0.0368(9) 0.0478(10) -0.0201(8) -0.0070(8) 0.0040(7)

loop_
_atom_type_symbol
_atom_type_description
_atom_type_scat_dispersion_real
_atom_type_scat_dispersion_imag
_atom_type_scat_source
C C 0.0033 0.0016 'International Tables Vol C Tables 4.2.6.8 and 6.1.1.4'
H H 0.0000 0.0000 'International Tables Vol C Tables 4.2.6.8 and 6.1.1.4'

loop_
_geom_angle_atom_site_label_1
_geom_angle_atom_site_label_2
_geom_angle_atom_site_label_3
_geom_angle
C2 C1 C13 126.91(14)
C1 C2 C21 123.50(13)
C4 C3 C23 133.79(13)
C3 C4 C31 117.97(12)
C6 C5 C33 129.16(14)
C5 C6 C11 128.83(14)
C12 C11 C16 118.42(13)
C12 C11 C6 120.12(13)
C16 C11 C6 121.45(12)
C13 C12 C11 122.77(13)
C12 C13 C14 118.34(13)
C12 C13 C1 120.83(13)
C14 C13 C1 120.83(13)
C15 C14 C13 118.21(13)
C15 C14 C17 118.93(13)
C13 C14 C17 122.85(13)
C16 C15 C14 123.73(13)
C15 C16 C11 118.27(12)
C15 C16 C18 119.41(13)
C11 C16 C18 122.32(13)
C22 C21 C26 117.89(13)
C22 C21 C2 117.27(13)
C26 C21 C2 124.77(13)
C21 C22 C23 123.98(13)
C22 C23 C24 118.20(12)
C22 C23 C3 112.05(12)
C24 C23 C3 129.37(13)
C25 C24 C23 117.69(13)
C25 C24 C27 120.78(13)
C23 C24 C27 121.54(13)
C24 C25 C26 123.69(13)
C25 C26 C21 118.19(13)
C25 C26 C28 120.79(13)
C21 C26 C28 121.01(13)
C32 C31 C36 118.22(13)
C32 C31 C4 116.34(12)
C36 C31 C4 125.41(13)
C33 C32 C31 124.37(13)
C32 C33 C34 117.41(13)
C32 C33 C5 119.79(12)
C34 C33 C5 122.76(12)
C35 C34 C33 118.32(13)
C35 C34 C37 119.89(13)
C33 C34 C37 121.75(13)
C36 C35 C34 123.93(13)
C35 C36 C31 117.75(13)
C35 C36 C38 121.11(13)
C31 C36 C38 121.12(13)

loop_
_geom_bond_atom_site_label_1
_geom_bond_atom_site_label_2
_geom_bond_distance
C1 C2 1.330(2)
C1 C13 1.5010(19)
C2 C21 1.480(2)
C3 C4 1.3373(19)
C3 C23 1.4678(18)
C4 C31 1.4820(19)
C5 C6 1.339(2)
C5 C33 1.481(2)
C6 C11 1.488(2)
C11 C12 1.4013(19)
C11 C16 1.4044(19)
C12 C13 1.3983(19)
C13 C14 1.407(2)
C14 C15 1.3927(19)
C14 C17 1.506(2)
C15 C16 1.3863(19)
C16 C18 1.5085(19)
C21 C22 1.3858(18)
C21 C26 1.401(2)
C22 C23 1.3915(18)
C23 C24 1.4047(19)
C24 C25 1.3945(19)
C24 C27 1.5064(19)
C25 C26 1.3963(19)
C26 C28 1.5105(19)
C31 C32 1.3910(19)
C31 C36 1.4043(19)
C32 C33 1.3899(19)
C33 C34 1.4074(19)
C34 C35 1.396(2)
C34 C37 1.507(2)
C35 C36 1.390(2)
C36 C38 1.504(2)
